data_7244575
loop_
_publ_author_name
'Gayathri, Parthasarathy'
'Ravi, Sasikala'
'Karthikeyan, Subramanian'
'Pannippara, Mehboobali'
'Al-Sehemi, Abdullah G.'
'Moon, Dohyun'
'Anthony, Savarimuthu Philip'

_publ_section_title
;
 Pyridine Nitrogen Position Controlled Molecular Packing and
 Stimuli-responsive Solid-State Fluorescence Switching: Supramolecular
 Complexation Facilitated Turn-on Fluorescence
;
_journal_name_full CrystEngComm
_journal_paper_doi 10.1039/D1CE01688A
_journal_year 2022
_chemical_formula_moiety 'C22 H14 N2'
_chemical_formula_sum 'C22 H14 N2'
_chemical_formula_weight 306.35
_space_group_crystal_system monoclinic
_space_group_IT_number 15
_space_group_name_Hall '-C 2yc'
_space_group_name_H-M_alt 'C 1 2/c 1'
_atom_sites_solution_hydrogens geom
_audit_creation_method SHELXL-2018/3
_audit_update_record
;
2021-12-15 deposited with the CCDC.	2022-03-08 downloaded from the CCDC.
;
_cell_angle_alpha 90
_cell_angle_beta 102.49(3)
_cell_angle_gamma 90
_cell_formula_units_Z 8
_cell_length_a 16.071(3)
_cell_length_b 8.3680(17)
_cell_length_c 23.949(5)
_cell_measurement_reflns_used 50712
_cell_measurement_temperature 220(2)
_cell_measurement_theta_max 33.548
_cell_measurement_theta_min 0.361
_cell_volume 3144.5(11)
_computing_cell_refinement '<i>HKL3000sm</i>(Otwinowski & Minor, 1997)'
_computing_data_collection '<i>PAL BL2D-SMDC Program</i>(Shin et.al, 2016)'
_computing_data_reduction '<i>HKL3000sm</i>(Otwinowski & Minor, 1997)'
_computing_molecular_graphics '<i>DIAMOND 4</i>(Putx&Brandenburg, 2014)'
_computing_publication_material '<i>publCIF</i>(Westrip, 2010)'
_computing_structure_refinement '<i>SHELXL-2018</i>(Sheldrick, 2018)'
_computing_structure_solution '<i>SHELXT-2018</i>(Sheldrick, 2018)'
_diffrn_ambient_temperature 220(2)
_diffrn_measured_fraction_theta_full 0.995
_diffrn_measured_fraction_theta_max 0.992
_diffrn_measurement_device_type 'Rayonix MX225HS CCD area detector'
_diffrn_measurement_method 'omega scan'
_diffrn_radiation_type synchrotron
_diffrn_radiation_wavelength 0.630
_diffrn_reflns_av_R_equivalents 0.0613
_diffrn_reflns_av_unetI/netI 0.0406
_diffrn_reflns_Laue_measured_fraction_full 0.995
_diffrn_reflns_Laue_measured_fraction_max 0.992
_diffrn_reflns_limit_h_max 21
_diffrn_reflns_limit_h_min -21
_diffrn_reflns_limit_k_max 11
_diffrn_reflns_limit_k_min -11
_diffrn_reflns_limit_l_max 32
_diffrn_reflns_limit_l_min -32
_diffrn_reflns_number 14235
_diffrn_reflns_point_group_measured_fraction_full 0.995
_diffrn_reflns_point_group_measured_fraction_max 0.992
_diffrn_reflns_theta_full 22.210
_diffrn_reflns_theta_max 24.999
_diffrn_reflns_theta_min 1.544
_diffrn_source 'PLSII 2D bending magnet'
_exptl_absorpt_coefficient_mu 0.060
_exptl_absorpt_correction_T_max 1.000
_exptl_absorpt_correction_T_min 0.757
_exptl_absorpt_correction_type empirical
_exptl_absorpt_process_details '<i>HKL3000sm Scalepack</i>(Otwinowski et.al,2003)'
_exptl_crystal_colour yellow
_exptl_crystal_density_diffrn 1.294
_exptl_crystal_description block
_exptl_crystal_F_000 1280
_exptl_crystal_size_max 0.108
_exptl_crystal_size_mid 0.107
_exptl_crystal_size_min 0.054
_refine_diff_density_max 0.452
_refine_diff_density_min -0.216
_refine_diff_density_rms 0.070
_refine_ls_extinction_method none
_refine_ls_goodness_of_fit_ref 1.116
_refine_ls_hydrogen_treatment constr
_refine_ls_matrix_type full
_refine_ls_number_parameters 217
_refine_ls_number_reflns 3938
_refine_ls_number_restraints 0
_refine_ls_restrained_S_all 1.116
_refine_ls_R_factor_all 0.0639
_refine_ls_R_factor_gt 0.0599
_refine_ls_shift/su_max 0.000
_refine_ls_shift/su_mean 0.000
_refine_ls_structure_factor_coef Fsqd
_refine_ls_weighting_details 'w=1/[\s^2^(Fo^2^)+(0.1063P)^2^+0.8768P] where P=(Fo^2^+2Fc^2^)/3'
_refine_ls_weighting_scheme calc
_refine_ls_wR_factor_gt 0.1753
_refine_ls_wR_factor_ref 0.1804
_reflns_Friedel_coverage 0.000
_reflns_number_gt 3462
_reflns_number_total 3938
_reflns_threshold_expression 'I > 2\s(I)'
_cod_data_source_file d1ce01688a2.cif
_cod_data_source_block SPA713
_cod_original_cell_volume 3144.6(12)
_cod_original_sg_symbol_H-M 'C 2/c'
_cod_database_code 7244575
_shelx_shelxl_version_number 2018/3
_shelx_space_group_comment
;
The symmetry employed for this shelxl refinement is uniquely defined
by the following loop, which should always be used as a source of
symmetry information in preference to the above space-group names.
They are only intended as comments.
;
_shelx_estimated_absorpt_t_min 0.994
_shelx_estimated_absorpt_t_max 0.997

loop_
_space_group_symop_operation_xyz
'x, y, z'
'-x, y, -z+1/2'
'x+1/2, y+1/2, z'
'-x+1/2, y+1/2, -z+1/2'
'-x, -y, -z'
'x, -y, z-1/2'
'-x+1/2, -y+1/2, -z'
'x+1/2, -y+1/2, z-1/2'

loop_
_atom_site_label
_atom_site_type_symbol
_atom_site_fract_x
_atom_site_fract_y
_atom_site_fract_z
_atom_site_U_iso_or_equiv
_atom_site_adp_type
_atom_site_occupancy
_atom_site_site_symmetry_order
_atom_site_calc_flag
_atom_site_refinement_flags_posn
_atom_site_refinement_flags_adp
_atom_site_refinement_flags_occupancy
_atom_site_disorder_assembly
_atom_site_disorder_group
N1 N 0.60378(8) 0.53331(15) 0.41852(5) 0.0462(3) Uani 1 1 d . . . . .
N2 N 0.37353(7) 0.57274(13) 0.25561(5) 0.0409(3) Uani 1 1 d . . . . .
C1 C 0.50657(7) 0.92111(13) 0.37277(4) 0.0294(3) Uani 1 1 d . . . . .
C2 C 0.59404(7) 0.95580(13) 0.37693(5) 0.0299(3) Uani 1 1 d . . . . .
C3 C 0.64543(8) 0.87712(15) 0.34369(5) 0.0363(3) Uani 1 1 d . . . . .
H3 H 0.620448 0.800968 0.316307 0.044 Uiso 1 1 calc R U . . .
C4 C 0.73031(9) 0.91037(17) 0.35093(6) 0.0433(3) Uani 1 1 d . . . . .
H4 H 0.763059 0.855428 0.328999 0.052 Uiso 1 1 calc R U . . .
C5 C 0.76953(9) 1.02648(19) 0.39101(6) 0.0453(3) Uani 1 1 d . . . . .
H5 H 0.828287 1.046321 0.396267 0.054 Uiso 1 1 calc R U . . .
C6 C 0.72255(8) 1.10897(18) 0.42176(5) 0.0404(3) Uani 1 1 d . . . . .
H6 H 0.748969 1.187931 0.447500 0.048 Uiso 1 1 calc R U . . .
C7 C 0.63342(8) 1.07849(14) 0.41593(5) 0.0318(3) Uani 1 1 d . . . . .
C8 C 0.58506(8) 1.16324(15) 0.44732(5) 0.0335(3) Uani 1 1 d . . . . .
H8 H 0.611499 1.243069 0.472654 0.040 Uiso 1 1 calc R U . . .
C9 C 0.49853(8) 1.13359(14) 0.44241(4) 0.0318(3) Uani 1 1 d . . . . .
C10 C 0.44888(9) 1.22275(16) 0.47420(5) 0.0400(3) Uani 1 1 d . . . . .
H10 H 0.474821 1.305012 0.498588 0.048 Uiso 1 1 calc R U . . .
C11 C 0.36509(10) 1.19113(19) 0.46992(6) 0.0462(3) Uani 1 1 d . . . . .
H11 H 0.333243 1.252044 0.490840 0.055 Uiso 1 1 calc R U . . .
C12 C 0.32558(9) 1.06629(19) 0.43392(6) 0.0455(3) Uani 1 1 d . . . . .
H12 H 0.267552 1.044094 0.431431 0.055 Uiso 1 1 calc R U . . .
C13 C 0.37044(8) 0.97784(17) 0.40283(5) 0.0375(3) Uani 1 1 d . . . . .
H13 H 0.342990 0.894634 0.379557 0.045 Uiso 1 1 calc R U . . .
C14 C 0.45850(7) 1.00917(14) 0.40492(4) 0.0301(3) Uani 1 1 d . . . . .
C15 C 0.46288(7) 0.79403(14) 0.33480(5) 0.0324(3) Uani 1 1 d . . . . .
H15 H 0.417316 0.825915 0.305271 0.039 Uiso 1 1 calc R U . . .
C16 C 0.48158(7) 0.63715(14) 0.33809(4) 0.0292(3) Uani 1 1 d . . . . .
C17 C 0.55012(8) 0.58053(14) 0.38281(5) 0.0326(3) Uani 1 1 d . . . . .
C18 C 0.43269(7) 0.51518(14) 0.29923(4) 0.0296(3) Uani 1 1 d . . . . .
C19 C 0.44721(8) 0.35320(15) 0.30847(5) 0.0362(3) Uani 1 1 d . . . . .
H19 H 0.489217 0.316819 0.339494 0.043 Uiso 1 1 calc R U . . .
C20 C 0.39831(10) 0.24553(16) 0.27087(6) 0.0450(3) Uani 1 1 d . . . . .
H20 H 0.406539 0.134886 0.276174 0.054 Uiso 1 1 calc R U . . .
C21 C 0.33770(10) 0.30333(18) 0.22581(6) 0.0478(4) Uani 1 1 d . . . . .
H21 H 0.303858 0.233455 0.199617 0.057 Uiso 1 1 calc R U . . .
C22 C 0.32798(10) 0.46699(19) 0.22013(6) 0.0486(4) Uani 1 1 d . . . . .
H22 H 0.286584 0.506124 0.189265 0.058 Uiso 1 1 calc R U . . .

loop_
_atom_site_aniso_label
_atom_site_aniso_U_11
_atom_site_aniso_U_22
_atom_site_aniso_U_33
_atom_site_aniso_U_23
_atom_site_aniso_U_13
_atom_site_aniso_U_12
N1 0.0437(6) 0.0401(6) 0.0463(6) 0.0022(5) -0.0092(5) -0.0022(5)
N2 0.0452(6) 0.0383(6) 0.0320(5) 0.0029(4) -0.0075(4) -0.0068(5)
C1 0.0325(6) 0.0286(5) 0.0242(5) 0.0017(4) -0.0001(4) -0.0005(4)
C2 0.0331(6) 0.0295(5) 0.0256(5) 0.0030(4) 0.0026(4) -0.0015(5)
C3 0.0413(7) 0.0348(6) 0.0340(6) 0.0007(5) 0.0103(5) -0.0018(5)
C4 0.0422(7) 0.0439(7) 0.0478(7) 0.0064(6) 0.0183(6) 0.0027(6)
C5 0.0327(6) 0.0541(8) 0.0485(7) 0.0097(6) 0.0073(5) -0.0051(6)
C6 0.0370(6) 0.0462(7) 0.0346(6) 0.0038(5) 0.0004(5) -0.0112(6)
C7 0.0336(6) 0.0330(6) 0.0262(5) 0.0038(4) 0.0006(4) -0.0047(5)
C8 0.0403(6) 0.0318(6) 0.0251(5) -0.0007(4) -0.0003(4) -0.0048(5)
C9 0.0383(6) 0.0315(6) 0.0235(5) 0.0027(4) 0.0019(4) 0.0022(5)
C10 0.0493(7) 0.0393(6) 0.0305(6) -0.0014(5) 0.0065(5) 0.0062(6)
C11 0.0481(7) 0.0527(8) 0.0384(6) 0.0022(6) 0.0109(6) 0.0153(7)
C12 0.0325(6) 0.0607(9) 0.0416(7) 0.0077(6) 0.0046(5) 0.0076(6)
C13 0.0321(6) 0.0433(7) 0.0337(6) 0.0039(5) -0.0006(5) -0.0002(5)
C14 0.0314(6) 0.0313(5) 0.0249(5) 0.0043(4) 0.0002(4) 0.0013(5)
C15 0.0325(6) 0.0342(6) 0.0270(5) -0.0004(4) -0.0016(4) -0.0032(5)
C16 0.0292(5) 0.0329(5) 0.0238(5) -0.0006(4) 0.0022(4) -0.0040(4)
C17 0.0337(6) 0.0305(5) 0.0311(5) -0.0012(4) 0.0013(4) -0.0036(5)
C18 0.0319(5) 0.0332(6) 0.0228(5) -0.0006(4) 0.0037(4) -0.0062(5)
C19 0.0423(7) 0.0345(6) 0.0294(5) -0.0007(4) 0.0026(5) -0.0031(5)
C20 0.0589(8) 0.0350(6) 0.0391(7) -0.0050(5) 0.0063(6) -0.0085(6)
C21 0.0578(8) 0.0471(8) 0.0342(6) -0.0091(5) 0.0005(6) -0.0184(7)
C22 0.0524(8) 0.0517(8) 0.0326(6) 0.0019(5) -0.0112(5) -0.0133(7)

loop_
_atom_type_symbol
_atom_type_description
_atom_type_scat_dispersion_real
_atom_type_scat_dispersion_imag
_atom_type_scat_source
C C 0.0021 0.0012 'International Tables Vol C Tables 4.2.6.8 and 6.1.1.4'
H H 0.0000 0.0000 'International Tables Vol C Tables 4.2.6.8 and 6.1.1.4'
N N 0.0044 0.0025 'International Tables Vol C Tables 4.2.6.8 and 6.1.1.4'

loop_
_geom_angle_atom_site_label_1
_geom_angle_atom_site_label_2
_geom_angle_atom_site_label_3
_geom_angle
_geom_angle_site_symmetry_1
_geom_angle_site_symmetry_3
_geom_angle_publ_flag
C22 N2 C18 117.26(12) . . ?
C14 C1 C2 120.43(10) . . ?
C14 C1 C15 117.99(11) . . ?
C2 C1 C15 121.58(11) . . ?
C1 C2 C3 123.47(11) . . ?
C1 C2 C7 118.80(11) . . ?
C3 C2 C7 117.72(11) . . ?
C4 C3 C2 121.21(12) . . ?
C4 C3 H3 119.4 . . ?
C2 C3 H3 119.4 . . ?
C3 C4 C5 120.81(13) . . ?
C3 C4 H4 119.6 . . ?
C5 C4 H4 119.6 . . ?
C6 C5 C4 120.05(12) . . ?
C6 C5 H5 120.0 . . ?
C4 C5 H5 120.0 . . ?
C5 C6 C7 121.36(13) . . ?
C5 C6 H6 119.3 . . ?
C7 C6 H6 119.3 . . ?
C8 C7 C6 121.46(11) . . ?
C8 C7 C2 119.81(11) . . ?
C6 C7 C2 118.72(11) . . ?
C7 C8 C9 121.97(11) . . ?
C7 C8 H8 119.0 . . ?
C9 C8 H8 119.0 . . ?
C8 C9 C10 121.69(11) . . ?
C8 C9 C14 119.15(11) . . ?
C10 C9 C14 119.15(11) . . ?
C11 C10 C9 121.27(13) . . ?
C11 C10 H10 119.4 . . ?
C9 C10 H10 119.4 . . ?
C10 C11 C12 119.89(13) . . ?
C10 C11 H11 120.1 . . ?
C12 C11 H11 120.1 . . ?
C13 C12 C11 120.91(13) . . ?
C13 C12 H12 119.5 . . ?
C11 C12 H12 119.5 . . ?
C12 C13 C14 121.22(12) . . ?
C12 C13 H13 119.4 . . ?
C14 C13 H13 119.4 . . ?
C1 C14 C13 122.68(11) . . ?
C1 C14 C9 119.79(11) . . ?
C13 C14 C9 117.52(11) . . ?
C16 C15 C1 126.66(10) . . ?
C16 C15 H15 116.7 . . ?
C1 C15 H15 116.7 . . ?
C15 C16 C17 119.32(10) . . ?
C15 C16 C18 123.53(10) . . ?
C17 C16 C18 117.09(10) . . ?
N1 C17 C16 178.82(14) . . ?
N2 C18 C19 122.86(11) . . ?
N2 C18 C16 115.53(11) . . ?
C19 C18 C16 121.61(10) . . ?
C18 C19 C20 118.59(12) . . ?
C18 C19 H19 120.7 . . ?
C20 C19 H19 120.7 . . ?
C21 C20 C19 119.03(13) . . ?
C21 C20 H20 120.5 . . ?
C19 C20 H20 120.5 . . ?
C20 C21 C22 118.13(12) . . ?
C20 C21 H21 120.9 . . ?
C22 C21 H21 120.9 . . ?
N2 C22 C21 124.14(13) . . ?
N2 C22 H22 117.9 . . ?
C21 C22 H22 117.9 . . ?

loop_
_geom_bond_atom_site_label_1
_geom_bond_atom_site_label_2
_geom_bond_distance
_geom_bond_site_symmetry_2
_geom_bond_publ_flag
N1 C17 1.1456(17) . ?
N2 C22 1.3311(17) . ?
N2 C18 1.3410(15) . ?
C1 C14 1.4106(17) . ?
C1 C2 1.4177(17) . ?
C1 C15 1.4747(16) . ?
C2 C3 1.4259(17) . ?
C2 C7 1.4393(16) . ?
C3 C4 1.3660(19) . ?
C3 H3 0.9400 . ?
C4 C5 1.415(2) . ?
C4 H4 0.9400 . ?
C5 C6 1.353(2) . ?
C5 H5 0.9400 . ?
C6 C7 1.4319(17) . ?
C6 H6 0.9400 . ?
C7 C8 1.3873(18) . ?
C8 C9 1.3924(17) . ?
C8 H8 0.9400 . ?
C9 C10 1.4268(17) . ?
C9 C14 1.4332(16) . ?
C10 C11 1.354(2) . ?
C10 H10 0.9400 . ?
C11 C12 1.415(2) . ?
C11 H11 0.9400 . ?
C12 C13 1.362(2) . ?
C12 H12 0.9400 . ?
C13 C14 1.4296(17) . ?
C13 H13 0.9400 . ?
C15 C16 1.3452(17) . ?
C15 H15 0.9400 . ?
C16 C17 1.4405(16) . ?
C16 C18 1.4862(15) . ?
C18 C19 1.3850(17) . ?
C19 C20 1.3908(17) . ?
C19 H19 0.9400 . ?
C20 C21 1.376(2) . ?
C20 H20 0.9400 . ?
C21 C22 1.382(2) . ?
C21 H21 0.9400 . ?
C22 H22 0.9400 . ?

loop_
_geom_torsion_atom_site_label_1
_geom_torsion_atom_site_label_2
_geom_torsion_atom_site_label_3
_geom_torsion_atom_site_label_4
_geom_torsion
_geom_torsion_site_symmetry_1
_geom_torsion_site_symmetry_2
_geom_torsion_site_symmetry_3
_geom_torsion_site_symmetry_4
_geom_torsion_publ_flag
C14 C1 C2 C3 -176.84(10) . . . . ?
C15 C1 C2 C3 2.67(17) . . . . ?
C14 C1 C2 C7 2.11(16) . . . . ?
C15 C1 C2 C7 -178.38(10) . . . . ?
C1 C2 C3 C4 -177.35(11) . . . . ?
C7 C2 C3 C4 3.69(18) . . . . ?
C2 C3 C4 C5 -1.2(2) . . . . ?
C3 C4 C5 C6 -1.6(2) . . . . ?
C4 C5 C6 C7 1.8(2) . . . . ?
C5 C6 C7 C8 -179.82(12) . . . . ?
C5 C6 C7 C2 0.81(18) . . . . ?
C1 C2 C7 C8 -1.85(16) . . . . ?
C3 C2 C7 C8 177.16(10) . . . . ?
C1 C2 C7 C6 177.53(10) . . . . ?
C3 C2 C7 C6 -3.46(16) . . . . ?
C6 C7 C8 C9 -179.37(11) . . . . ?
C2 C7 C8 C9 -0.01(17) . . . . ?
C7 C8 C9 C10 -179.08(11) . . . . ?
C7 C8 C9 C14 1.59(17) . . . . ?
C8 C9 C10 C11 -178.80(12) . . . . ?
C14 C9 C10 C11 0.52(19) . . . . ?
C9 C10 C11 C12 0.8(2) . . . . ?
C10 C11 C12 C13 -0.7(2) . . . . ?
C11 C12 C13 C14 -0.8(2) . . . . ?
C2 C1 C14 C13 -179.24(10) . . . . ?
C15 C1 C14 C13 1.24(17) . . . . ?
C2 C1 C14 C9 -0.55(16) . . . . ?
C15 C1 C14 C9 179.92(9) . . . . ?
C12 C13 C14 C1 -179.25(11) . . . . ?
C12 C13 C14 C9 2.04(18) . . . . ?
C8 C9 C14 C1 -1.31(16) . . . . ?
C10 C9 C14 C1 179.35(10) . . . . ?
C8 C9 C14 C13 177.44(10) . . . . ?
C10 C9 C14 C13 -1.90(16) . . . . ?
C14 C1 C15 C16 -118.62(14) . . . . ?
C2 C1 C15 C16 61.86(17) . . . . ?
C1 C15 C16 C17 0.70(19) . . . . ?
C1 C15 C16 C18 177.98(10) . . . . ?
C22 N2 C18 C19 -0.34(19) . . . . ?
C22 N2 C18 C16 -179.49(12) . . . . ?
C15 C16 C18 N2 7.36(17) . . . . ?
C17 C16 C18 N2 -175.31(11) . . . . ?
C15 C16 C18 C19 -171.80(12) . . . . ?
C17 C16 C18 C19 5.54(17) . . . . ?
N2 C18 C19 C20 0.00(19) . . . . ?
C16 C18 C19 C20 179.10(11) . . . . ?
C18 C19 C20 C21 0.3(2) . . . . ?
C19 C20 C21 C22 -0.3(2) . . . . ?
C18 N2 C22 C21 0.4(2) . . . . ?
C20 C21 C22 N2 -0.1(3) . . . . ?
